data_1513338
loop_
_publ_author_name
'Richardson, J.W.jr.'
'Steele, I.M.'
'Pluth, J.J.'

_publ_section_title
;
 Crystal structure of tribasic lead sulfate (3(Pb O).(Pb S O4).(H2 O)) by
 X-rays and neutrons: an intermediate phase in the production of lead acid
 batteries
;
_journal_name_full 'Journal of Solid State Chemistry'
_journal_page_first 173
_journal_page_last 181
_journal_paper_doi 10.1006/jssc.1997.7440
_journal_volume 132
_journal_year 1997
_chemical_formula_sum 'H2 O8 Pb4 S'
_chemical_name_systematic '(Pb O)3 (Pb (S O4)) (H2 O)'
_space_group_IT_number 2
_symmetry_space_group_name_Hall '-P 1'
_symmetry_space_group_name_H-M 'P -1'
_cell_angle_alpha 75.26
_cell_angle_beta 79.37
_cell_angle_gamma 88.16
_cell_formula_units_Z 2
_cell_length_a 6.378
_cell_length_b 7.454
_cell_length_c 10.308
_cell_volume 465.741
_citation_journal_id_ASTM JSSCBI
_cod_data_source_file PbSOH.cif
_cod_data_source_block TribasicLeadSulfate
_cod_original_cell_volume 465.7414
_cod_original_formula_sum 'H2 O8 Pb4 S1'
_cod_database_code 1513338

loop_
_symmetry_equiv_pos_as_xyz
x,y,z
-x,-y,-z

loop_
_atom_site_label
_atom_site_type_symbol
_atom_site_fract_x
_atom_site_fract_y
_atom_site_fract_z
_atom_site_occupancy
_atom_site_U_iso_or_equiv
O2 O-2 0.1353 0.4156 -0.0926 1 0.0
S1 S+6 0.3006 0.2396 0.325 1 0.0
O8 O-2 0.2905 0.0361 0.3677 1 0.0
O1 O-2 0.3968 0.2048 0.7439 1 0.0
Pb1 Pb+2 0.22887 0.61432 0.0289 1 0.0
O5 O-2 0.1329 0.3037 0.2403 1 0.0
Pb2 Pb+2 0.24292 0.118 0.00669 1 0.0
Pb4 Pb+2 0.81869 0.00098 0.31843 1 0.0
O7 O-2 0.2666 0.318 0.4427 1 0.0
O3 O-2 0.0401 0.7533 0.2703 1 0.0
Pb3 Pb+2 0.77852 0.51694 0.322 1 0.0
O6 O-2 0.5086 0.3015 0.2367 1 0.0
O4 O-2 0.8855 0.1008 0.0864 1 0.0
